data_1549693
loop_
_publ_author_name
'Umetani, Masataka'
'Tanaka, Takayuki'
'Osuka, Atsuhiro'

_publ_section_title
;
 Conjugated double helices via self-dimerization of
 \a,\a&#x2019;-Dianilinotripyrrins
;
_journal_name_full 'Chemical Science'
_journal_paper_doi 10.1039/C8SC02739K
_journal_year 2018
_chemical_formula_moiety 'C40 H27 F6 N5, 0.5(C6 H14)'
_chemical_formula_sum 'C43 H34 F6 N5'
_chemical_formula_weight 734.69
_chemical_name_common 1,14-bis(p-trifluoromethylphenyl)-5,10-diphenyltripyrrin
_chemical_name_systematic 1,14-bis(p-trifluoromethylphenyl)-5,10-diphenyltripyrrin
_space_group_crystal_system monoclinic
_space_group_IT_number 14
_space_group_name_Hall '-P 2ybc'
_space_group_name_H-M_alt 'P 1 21/c 1'
_symmetry_space_group_name_Hall '-P 2ybc'
_symmetry_space_group_name_H-M 'P 1 21/c 1'
_atom_sites_solution_hydrogens geom
_audit_creation_method SHELXL-2014/7
_audit_update_record
;
2018-06-18 deposited with the CCDC.
2018-07-17 downloaded from the CCDC.
;
_cell_angle_alpha 90
_cell_angle_beta 102.958(3)
_cell_angle_gamma 90
_cell_formula_units_Z 8
_cell_length_a 20.794(4)
_cell_length_b 13.875(2)
_cell_length_c 25.322(5)
_cell_measurement_reflns_used 3048
_cell_measurement_temperature 93(2)
_cell_measurement_theta_max 68.2
_cell_measurement_theta_min 30.7
_cell_volume 7120(2)
_computing_structure_refinement 'SHELXL-2014/7 (Sheldrick, 2014)'
_diffrn_ambient_temperature 93(2)
_diffrn_detector_area_resol_mean 5.8140
_diffrn_measured_fraction_theta_full 0.975
_diffrn_measured_fraction_theta_max 0.973
_diffrn_measurement_device_type 'Rigaku XtaLAB P200'
_diffrn_measurement_method \w
_diffrn_radiation_type CuK\a
_diffrn_radiation_wavelength 1.54187
_diffrn_reflns_av_R_equivalents 0.0591
_diffrn_reflns_av_unetI/netI 0.0505
_diffrn_reflns_Laue_measured_fraction_full 0.975
_diffrn_reflns_Laue_measured_fraction_max 0.973
_diffrn_reflns_limit_h_max 25
_diffrn_reflns_limit_h_min -25
_diffrn_reflns_limit_k_max 16
_diffrn_reflns_limit_k_min -12
_diffrn_reflns_limit_l_max 30
_diffrn_reflns_limit_l_min -30
_diffrn_reflns_number 46633
_diffrn_reflns_point_group_measured_fraction_full 0.975
_diffrn_reflns_point_group_measured_fraction_max 0.973
_diffrn_reflns_theta_full 67.687
_diffrn_reflns_theta_max 68.480
_diffrn_reflns_theta_min 6.554
_exptl_absorpt_coefficient_mu 0.869
_exptl_absorpt_correction_T_max 1.000
_exptl_absorpt_correction_T_min 0.691
_exptl_absorpt_correction_type multi-scan
_exptl_absorpt_process_details 'REQAB (Rigaku, 1998)'
_exptl_crystal_colour Blue
_exptl_crystal_density_diffrn 1.358
_exptl_crystal_description Prism
_exptl_crystal_F_000 2992
_exptl_crystal_recrystallization_method 'Vapour deposition'
_exptl_crystal_size_max 0.12
_exptl_crystal_size_mid 0.06
_exptl_crystal_size_min 0.04
_refine_diff_density_max 1.052
_refine_diff_density_min -0.483
_refine_diff_density_rms 0.062
_refine_ls_extinction_method none
_refine_ls_goodness_of_fit_ref 1.025
_refine_ls_hydrogen_treatment constr
_refine_ls_matrix_type full
_refine_ls_number_parameters 1001
_refine_ls_number_reflns 12753
_refine_ls_number_restraints 141
_refine_ls_restrained_S_all 1.035
_refine_ls_R_factor_all 0.0983
_refine_ls_R_factor_gt 0.0640
_refine_ls_shift/su_max 0.000
_refine_ls_shift/su_mean 0.000
_refine_ls_structure_factor_coef Fsqd
_refine_ls_weighting_details 'w=1/[\s^2^(Fo^2^)+(0.0976P)^2^+5.9016P] where P=(Fo^2^+2Fc^2^)/3'
_refine_ls_weighting_scheme calc
_refine_ls_wR_factor_gt 0.1640
_refine_ls_wR_factor_ref 0.1861
_reflns_Friedel_coverage 0.000
_reflns_number_gt 8765
_reflns_number_total 12753
_reflns_threshold_expression 'I > 2\s(I)'
_cod_data_source_file c8sc02739k2.cif
_cod_data_source_block 170427um
_cod_depositor_comments
;
The following automatic conversions were performed:

'_exptl_absorpt_correction_type' value 'Multi-scan' changed to
'multi-scan' according to
/home/data/users/saulius/crontab/automatic-downloads/rss-feeds/RSC/lib/dictionaries/cif_core.dic
dictionary named 'cif_core.dic' version 2.4.2 from 2011-04-26.

Automatic conversion script
Id: cif_fix_values 4973 2017-02-22 13:04:09Z antanas 

2019-08-01
Z value and formula fixed to values more according to usual
chemical conventions.                 miguel
;
_cod_original_formula_sum 'C86 H54 F12 N10'
_cod_original_formula_weight 1455.39
_cod_original_formula_moiety '2(C40 H27 F6 N5), C6'
_cod_original_formula_units_Z 4
_cod_database_code 1549693
_shelx_shelxl_version_number 2014/7
_shelx_space_group_comment
;
The symmetry employed for this shelxl refinement is uniquely defined
by the following loop, which should always be used as a source of
symmetry information in preference to the above space-group names.
They are only intended as comments.
;

loop_
_space_group_symop_operation_xyz
'x, y, z'
'-x, y+1/2, -z+1/2'
'-x, -y, -z'
'x, -y-1/2, z-1/2'

loop_
_atom_site_label
_atom_site_type_symbol
_atom_site_fract_x
_atom_site_fract_y
_atom_site_fract_z
_atom_site_U_iso_or_equiv
_atom_site_adp_type
_atom_site_occupancy
_atom_site_site_symmetry_order
_atom_site_calc_flag
_atom_site_refinement_flags_posn
_atom_site_refinement_flags_adp
_atom_site_refinement_flags_occupancy
_atom_site_disorder_assembly
_atom_site_disorder_group
C1 C 0.63058(14) 0.4911(2) 0.03992(11) 0.0283(6) Uani 1 1 d . . . . .
C2 C 0.60898(15) 0.5161(2) 0.08889(12) 0.0330(7) Uani 1 1 d . . . . .
H1 H 0.5770 0.4834 0.1038 0.040 Uiso 1 1 calc R U . . .
C3 C 0.64341(15) 0.5950(2) 0.10884(11) 0.0317(7) Uani 1 1 d . . . . .
H2 H 0.6399 0.6296 0.1404 0.038 Uiso 1 1 calc R U . . .
C4 C 0.68719(14) 0.6177(2) 0.07301(11) 0.0267(6) Uani 1 1 d . . . . .
C5 C 0.73272(14) 0.6906(2) 0.07910(11) 0.0265(6) Uani 1 1 d . . . . .
C6 C 0.78148(14) 0.6974(2) 0.04614(11) 0.0263(6) Uani 1 1 d . . . . .
C7 C 0.81357(15) 0.7777(2) 0.03204(11) 0.0301(7) Uani 1 1 d . . . . .
H3 H 0.8096 0.8418 0.0441 0.036 Uiso 1 1 calc R U . . .
C8 C 0.85282(15) 0.7478(2) -0.00295(11) 0.0301(7) Uani 1 1 d . . . . .
H4 H 0.8796 0.7882 -0.0194 0.036 Uiso 1 1 calc R U . . .
C9 C 0.84602(14) 0.6487(2) -0.00946(10) 0.0253(6) Uani 1 1 d . . . . .
C10 C 0.87874(14) 0.5836(2) -0.03965(11) 0.0262(6) Uani 1 1 d . . . . .
C11 C 0.88986(14) 0.4885(2) -0.02554(11) 0.0256(6) Uani 1 1 d . . . . .
C12 C 0.91606(14) 0.4141(2) -0.05546(12) 0.0301(7) Uani 1 1 d . . . . .
H5 H 0.9298 0.4225 -0.0885 0.036 Uiso 1 1 calc R U . . .
C13 C 0.91724(15) 0.3311(2) -0.02762(12) 0.0309(7) Uani 1 1 d . . . . .
H6 H 0.9318 0.2698 -0.0370 0.037 Uiso 1 1 calc R U . . .
C14 C 0.89160(13) 0.3550(2) 0.01976(11) 0.0269(6) Uani 1 1 d . . . . .
C15 C 0.56085(14) 0.3480(2) 0.00656(12) 0.0310(7) Uani 1 1 d . . . . .
C16 C 0.50431(15) 0.3670(2) 0.02644(12) 0.0315(7) Uani 1 1 d . . . . .
H7 H 0.4971 0.4297 0.0391 0.038 Uiso 1 1 calc R U . . .
C17 C 0.45907(15) 0.2945(2) 0.02758(12) 0.0326(7) Uani 1 1 d . . . . .
H8 H 0.4214 0.3075 0.0418 0.039 Uiso 1 1 calc R U . . .
C18 C 0.46780(15) 0.2033(2) 0.00827(12) 0.0336(7) Uani 1 1 d . . . . .
C19 C 0.52234(16) 0.1853(3) -0.01444(14) 0.0396(8) Uani 1 1 d . . . . .
H9 H 0.5280 0.1237 -0.0291 0.048 Uiso 1 1 calc R U . . .
C20 C 0.56747(15) 0.2575(3) -0.01526(13) 0.0377(8) Uani 1 1 d . . . . .
H10 H 0.6040 0.2453 -0.0311 0.045 Uiso 1 1 calc R U . . .
F1 F 0.42135(9) 0.05301(15) -0.02392(9) 0.0474(5) Uani 1 1 d . . . . .
F2 F 0.43935(12) 0.07751(18) 0.06157(9) 0.0633(7) Uani 1 1 d . . . . .
F3 F 0.35973(9) 0.15097(14) 0.00856(8) 0.0419(5) Uani 1 1 d . . . . .
F4 F 0.93486(12) -0.13596(16) 0.13743(12) 0.0670(7) Uani 1 1 d . . . . .
F5 F 0.98782(14) -0.13425(16) 0.07472(10) 0.0665(7) Uani 1 1 d . . . . .
F6 F 1.03244(12) -0.07939(16) 0.15272(10) 0.0650(7) Uani 1 1 d . . . . .
F7 F 0.65117(14) 0.94394(19) -0.19738(10) 0.0736(7) Uani 1 1 d . . . . .
F8 F 0.60703(15) 0.8472(2) -0.26191(11) 0.0915(10) Uani 1 1 d . . . . .
F9 F 0.70987(14) 0.8724(2) -0.24516(9) 0.0748(8) Uani 1 1 d . . . . .
F10 F 1.12297(10) 0.75594(18) 0.21214(8) 0.0554(6) Uani 1 1 d . . . . .
F11 F 1.08202(11) 0.76931(18) 0.28261(9) 0.0597(6) Uani 1 1 d . . . . .
F12 F 1.13715(10) 0.64436(18) 0.27200(8) 0.0548(6) Uani 1 1 d . . . . .
N1 N 0.61028(12) 0.41581(19) 0.00572(10) 0.0320(6) Uani 1 1 d . . . . .
H11 H 0.6313 0.4089 -0.0206 0.038 Uiso 1 1 calc R U . . .
N2 N 0.67667(12) 0.55040(19) 0.03072(9) 0.0283(5) Uani 1 1 d . . . . .
N3 N 0.80227(11) 0.62007(18) 0.02077(9) 0.0247(5) Uani 1 1 d . . . . .
H12 H 0.7894 0.5602 0.0235 0.030 Uiso 1 1 calc R U . . .
N4 N 0.87533(11) 0.44715(18) 0.02092(9) 0.0261(5) Uani 1 1 d . . . . .
N5 N 0.88080(12) 0.29422(18) 0.05916(10) 0.0282(5) Uani 1 1 d . . . . .
H13 H 0.8550 0.3165 0.0795 0.034 Uiso 1 1 calc R U . . .
N6 N 0.69781(13) 0.5387(2) -0.07891(10) 0.0331(6) Uani 1 1 d . . . . .
H14 H 0.6879 0.5485 -0.0473 0.040 Uiso 1 1 calc R U . . .
N7 N 0.71247(12) 0.37596(19) -0.05653(10) 0.0301(6) Uani 1 1 d . . . . .
N8 N 0.72713(12) 0.25469(19) 0.03697(9) 0.0284(5) Uani 1 1 d . . . . .
H15 H 0.7387 0.3154 0.0350 0.034 Uiso 1 1 calc R U . . .
N9 N 0.79083(12) 0.38038(19) 0.11858(9) 0.0285(5) Uani 1 1 d . . . . .
N10 N 0.86706(12) 0.50498(19) 0.12989(9) 0.0282(5) Uani 1 1 d . . . . .
H54 H 0.8656 0.5024 0.0949 0.034 Uiso 1 1 calc R U . . .
C21 C 0.42257(16) 0.1224(3) 0.01339(13) 0.0374(8) Uani 1 1 d . . . . .
C22 C 0.73393(15) 0.7691(2) 0.11937(11) 0.0297(7) Uani 1 1 d . . . . .
C23 C 0.67657(16) 0.8187(2) 0.12263(12) 0.0337(7) Uani 1 1 d . . . . .
H16 H 0.6355 0.7993 0.1005 0.040 Uiso 1 1 calc R U . . .
C24 C 0.67864(19) 0.8956(3) 0.15756(13) 0.0433(9) Uani 1 1 d . . . . .
H17 H 0.6393 0.9295 0.1587 0.052 Uiso 1 1 calc R U . . .
C25 C 0.7382(2) 0.9235(3) 0.19110(13) 0.0463(9) Uani 1 1 d . . . . .
H18 H 0.7397 0.9765 0.2150 0.056 Uiso 1 1 calc R U . . .
C26 C 0.79520(19) 0.8736(3) 0.18943(12) 0.0423(8) Uani 1 1 d . . . . .
H19 H 0.8358 0.8915 0.2129 0.051 Uiso 1 1 calc R U . . .
C27 C 0.79323(16) 0.7971(2) 0.15348(11) 0.0333(7) Uani 1 1 d . . . . .
H20 H 0.8327 0.7636 0.1522 0.040 Uiso 1 1 calc R U . . .
C28 C 0.89923(14) 0.6241(2) -0.08791(11) 0.0266(6) Uani 1 1 d . . . . .
C29 C 0.85544(15) 0.6824(2) -0.12444(11) 0.0290(7) Uani 1 1 d . . . . .
H21 H 0.8140 0.6992 -0.1171 0.035 Uiso 1 1 calc R U . . .
C30 C 0.87195(15) 0.7157(2) -0.17121(12) 0.0334(7) Uani 1 1 d . . . . .
H22 H 0.8414 0.7540 -0.1961 0.040 Uiso 1 1 calc R U . . .
C31 C 0.93233(16) 0.6938(2) -0.18203(12) 0.0333(7) Uani 1 1 d . . . . .
H23 H 0.9434 0.7169 -0.2142 0.040 Uiso 1 1 calc R U . . .
C32 C 0.97690(15) 0.6379(2) -0.14585(12) 0.0326(7) Uani 1 1 d . . . . .
H24 H 1.0187 0.6230 -0.1531 0.039 Uiso 1 1 calc R U . . .
C33 C 0.96061(15) 0.6036(2) -0.09902(12) 0.0294(7) Uani 1 1 d . . . . .
H25 H 0.9916 0.5657 -0.0743 0.035 Uiso 1 1 calc R U . . .
C34 C 0.90523(14) 0.2017(2) 0.07135(11) 0.0280(6) Uani 1 1 d . . . . .
C35 C 0.96227(15) 0.1673(2) 0.05741(13) 0.0359(7) Uani 1 1 d . . . . .
H26 H 0.9866 0.2078 0.0387 0.043 Uiso 1 1 calc R U . . .
C36 C 0.98325(17) 0.0744(3) 0.07081(14) 0.0406(8) Uani 1 1 d . . . . .
H27 H 1.0214 0.0506 0.0604 0.049 Uiso 1 1 calc R U . . .
C37 C 0.94925(15) 0.0152(2) 0.09938(12) 0.0328(7) Uani 1 1 d . . . . .
C38 C 0.89320(15) 0.0498(2) 0.11417(12) 0.0308(7) Uani 1 1 d . . . . .
H28 H 0.8698 0.0099 0.1339 0.037 Uiso 1 1 calc R U . . .
C39 C 0.87164(15) 0.1417(2) 0.10028(11) 0.0295(7) Uani 1 1 d . . . . .
H29 H 0.8332 0.1648 0.1105 0.035 Uiso 1 1 calc R U . . .
C40 C 0.97569(17) -0.0822(3) 0.11583(14) 0.0390(8) Uani 1 1 d . . . . .
C41 C 0.72050(15) 0.4495(2) -0.08754(12) 0.0313(7) Uani 1 1 d . . . . .
C42 C 0.75888(16) 0.4236(3) -0.12719(12) 0.0355(7) Uani 1 1 d . . . . .
H30 H 0.7714 0.4646 -0.1532 0.043 Uiso 1 1 calc R U . . .
C43 C 0.77262(16) 0.3296(3) -0.11909(12) 0.0355(7) Uani 1 1 d . . . . .
H31 H 0.7968 0.2909 -0.1388 0.043 Uiso 1 1 calc R U . . .
C44 C 0.74381(14) 0.2972(2) -0.07466(12) 0.0307(7) Uani 1 1 d . . . . .
C45 C 0.74769(14) 0.2071(2) -0.05230(12) 0.0312(7) Uani 1 1 d . . . . .
C46 C 0.72775(14) 0.1865(2) -0.00222(12) 0.0319(7) Uani 1 1 d . . . . .
C47 C 0.70600(15) 0.1001(2) 0.01614(13) 0.0361(7) Uani 1 1 d . . . . .
H32 H 0.7016 0.0400 -0.0023 0.043 Uiso 1 1 calc R U . . .
C48 C 0.69187(16) 0.1183(3) 0.06660(13) 0.0370(8) Uani 1 1 d . . . . .
H33 H 0.6755 0.0728 0.0884 0.044 Uiso 1 1 calc R U . . .
C49 C 0.70583(14) 0.2147(2) 0.07949(12) 0.0320(7) Uani 1 1 d . . . . .
C50 C 0.70539(14) 0.2663(2) 0.12941(12) 0.0316(7) Uani 1 1 d . . . . .
C51 C 0.74329(14) 0.3466(2) 0.14567(11) 0.0294(7) Uani 1 1 d . . . . .
C52 C 0.74342(15) 0.4087(3) 0.19162(11) 0.0346(7) Uani 1 1 d . . . . .
H34 H 0.7154 0.4029 0.2164 0.042 Uiso 1 1 calc R U . . .
C53 C 0.79016(15) 0.4758(2) 0.19289(11) 0.0331(7) Uani 1 1 d . . . . .
H35 H 0.8020 0.5263 0.2186 0.040 Uiso 1 1 calc R U . . .
C54 C 0.81889(14) 0.4552(2) 0.14686(11) 0.0280(6) Uani 1 1 d . . . . .
C55 C 0.68854(15) 0.6164(2) -0.11480(12) 0.0333(7) Uani 1 1 d . . . . .
C56 C 0.6789(2) 0.6057(3) -0.17077(13) 0.0479(9) Uani 1 1 d . . . . .
H36 H 0.6785 0.5432 -0.1861 0.057 Uiso 1 1 calc R U . . .
C57 C 0.6700(2) 0.6860(3) -0.20412(13) 0.0507(10) Uani 1 1 d . . . . .
H37 H 0.6639 0.6780 -0.2422 0.061 Uiso 1 1 calc R U . . .
C58 C 0.66973(18) 0.7764(3) -0.18293(13) 0.0429(8) Uani 1 1 d . . . . .
C59 C 0.67938(15) 0.7884(3) -0.12765(13) 0.0363(7) Uani 1 1 d . . . . .
H38 H 0.6792 0.8512 -0.1127 0.044 Uiso 1 1 calc R U . . .
C60 C 0.68930(14) 0.7087(2) -0.09400(11) 0.0287(7) Uani 1 1 d . . . . .
H39 H 0.6968 0.7175 -0.0559 0.034 Uiso 1 1 calc R U . . .
C61 C 0.6593(2) 0.8600(3) -0.22101(16) 0.0573(11) Uani 1 1 d . . . . .
C62 C 0.77493(17) 0.1250(2) -0.07744(13) 0.0372(7) Uani 1 1 d . . . . .
C63 C 0.7605(2) 0.1101(3) -0.13278(14) 0.0494(9) Uani 1 1 d . . . . .
H40 H 0.7300 0.1512 -0.1558 0.059 Uiso 1 1 calc R U . . .
C64 C 0.7902(2) 0.0354(3) -0.15502(16) 0.0617(12) Uani 1 1 d . . . . .
H41 H 0.7814 0.0271 -0.1932 0.074 Uiso 1 1 calc R U . . .
C65 C 0.8328(2) -0.0271(3) -0.12146(18) 0.0593(11) Uani 1 1 d . . . . .
H42 H 0.8523 -0.0791 -0.1366 0.071 Uiso 1 1 calc R U . . .
C66 C 0.84671(19) -0.0141(3) -0.06677(16) 0.0487(9) Uani 1 1 d . . . . .
H43 H 0.8758 -0.0572 -0.0439 0.058 Uiso 1 1 calc R U . . .
C67 C 0.81867(16) 0.0612(3) -0.04453(14) 0.0393(8) Uani 1 1 d . . . . .
H44 H 0.8291 0.0701 -0.0064 0.047 Uiso 1 1 calc R U . . .
C68 C 0.66282(16) 0.2242(3) 0.16328(13) 0.0376(8) Uani 1 1 d . . . . .
C69 C 0.59792(17) 0.1984(3) 0.13970(14) 0.0481(10) Uani 1 1 d . . . . .
H45 H 0.5810 0.2090 0.1021 0.058 Uiso 1 1 calc R U . . .
C70 C 0.55799(19) 0.1576(4) 0.17061(16) 0.0657(13) Uani 1 1 d . . . . .
H46 H 0.5139 0.1401 0.1542 0.079 Uiso 1 1 calc R U . . .
C71 C 0.5823(2) 0.1426(4) 0.22499(16) 0.0776(17) Uani 1 1 d . . . . .
H47 H 0.5546 0.1153 0.2462 0.093 Uiso 1 1 calc R U . . .
C72 C 0.6461(2) 0.1666(4) 0.24905(15) 0.0648(13) Uani 1 1 d . . . . .
H48 H 0.6625 0.1556 0.2867 0.078 Uiso 1 1 calc R U . . .
C73 C 0.68678(17) 0.2070(3) 0.21841(14) 0.0455(9) Uani 1 1 d . . . . .
H49 H 0.7311 0.2229 0.2351 0.055 Uiso 1 1 calc R U . . .
C74 C 0.91855(14) 0.5596(2) 0.16075(11) 0.0271(6) Uani 1 1 d . . . . .
C75 C 0.95227(15) 0.6213(2) 0.13310(11) 0.0287(7) Uani 1 1 d . . . . .
H50 H 0.9368 0.6304 0.0952 0.034 Uiso 1 1 calc R U . . .
C76 C 1.00799(15) 0.6695(2) 0.16018(12) 0.0297(7) Uani 1 1 d . . . . .
H51 H 1.0310 0.7105 0.1407 0.036 Uiso 1 1 calc R U . . .
C77 C 1.03058(15) 0.6582(2) 0.21567(12) 0.0308(7) Uani 1 1 d . . . . .
C78 C 0.99613(16) 0.5985(3) 0.24377(12) 0.0339(7) Uani 1 1 d . . . . .
H52 H 1.0109 0.5915 0.2819 0.041 Uiso 1 1 calc R U . . .
C79 C 0.94047(15) 0.5492(2) 0.21673(11) 0.0311(7) Uani 1 1 d . . . . .
H53 H 0.9173 0.5084 0.2362 0.037 Uiso 1 1 calc R U . . .
C80 C 1.09237(16) 0.7072(3) 0.24497(12) 0.0386(8) Uani 1 1 d . . . . .
C84 C 0.5228(5) 0.4118(7) 0.2307(3) 0.143(2) Uani 1 1 d D U . . .
C85 C 0.4917(4) 0.4084(7) 0.1737(3) 0.118(2) Uani 1 1 d . U . . .
C86 C 0.4642(4) 0.5119(7) 0.1508(3) 0.125(3) Uani 1 1 d . U . . .
C81 C 0.5482(9) 0.2127(15) 0.3514(6) 0.117(5) Uani 0.413(7) 1 d . U P A 1
C82 C 0.5209(10) 0.3111(16) 0.3265(6) 0.119(3) Uani 0.413(7) 1 d D U P A 1
C83 C 0.5189(10) 0.3329(14) 0.2663(6) 0.120(3) Uani 0.413(7) 1 d D U P A 1
C87 C 0.5268(6) 0.4086(10) 0.3311(5) 0.109(3) Uani 0.587(7) 1 d . U P A 2
C88 C 0.5790(6) 0.3469(11) 0.3515(4) 0.116(4) Uani 0.587(7) 1 d . U P A 2
C89 C 0.4854(6) 0.3944(11) 0.2696(5) 0.113(3) Uani 0.587(7) 1 d D U P A 2

loop_
_atom_site_aniso_label
_atom_site_aniso_U_11
_atom_site_aniso_U_22
_atom_site_aniso_U_33
_atom_site_aniso_U_23
_atom_site_aniso_U_13
_atom_site_aniso_U_12
C1 0.0246(14) 0.0294(17) 0.0310(14) 0.0032(13) 0.0063(11) 0.0032(13)
C2 0.0300(16) 0.038(2) 0.0327(15) 0.0054(14) 0.0115(12) -0.0013(14)
C3 0.0310(16) 0.0381(19) 0.0277(14) 0.0031(13) 0.0099(12) 0.0031(14)
C4 0.0273(15) 0.0268(17) 0.0270(13) 0.0026(12) 0.0084(11) 0.0053(13)
C5 0.0269(15) 0.0276(17) 0.0254(13) 0.0053(12) 0.0071(11) 0.0062(13)
C6 0.0287(15) 0.0260(17) 0.0240(13) 0.0005(12) 0.0057(11) 0.0056(12)
C7 0.0365(16) 0.0243(17) 0.0315(14) -0.0001(12) 0.0120(12) 0.0031(13)
C8 0.0339(16) 0.0285(18) 0.0312(14) 0.0049(13) 0.0137(12) -0.0015(13)
C9 0.0252(14) 0.0278(17) 0.0236(13) 0.0043(11) 0.0073(11) -0.0006(12)
C10 0.0231(14) 0.0294(17) 0.0266(13) 0.0005(12) 0.0066(11) -0.0002(12)
C11 0.0247(14) 0.0266(17) 0.0266(13) -0.0006(12) 0.0083(11) -0.0012(12)
C12 0.0270(15) 0.0324(18) 0.0338(15) -0.0017(13) 0.0132(12) -0.0010(13)
C13 0.0291(15) 0.0275(18) 0.0397(16) -0.0020(13) 0.0157(12) 0.0030(13)
C14 0.0210(14) 0.0274(18) 0.0334(14) 0.0015(12) 0.0080(11) 0.0010(12)
C15 0.0263(15) 0.0298(18) 0.0365(15) 0.0025(13) 0.0064(12) -0.0005(13)
C16 0.0305(16) 0.0300(18) 0.0347(15) 0.0013(13) 0.0089(12) 0.0038(13)
C17 0.0242(15) 0.040(2) 0.0353(15) 0.0039(14) 0.0094(12) 0.0004(14)
C18 0.0271(15) 0.0338(19) 0.0369(15) 0.0023(14) 0.0010(12) -0.0003(13)
C19 0.0291(17) 0.034(2) 0.0543(19) -0.0062(15) 0.0059(14) 0.0027(14)
C20 0.0248(16) 0.038(2) 0.0509(19) -0.0050(16) 0.0106(13) 0.0005(14)
F1 0.0388(11) 0.0336(11) 0.0715(13) -0.0056(10) 0.0157(9) -0.0044(9)
F2 0.0640(14) 0.0603(15) 0.0555(12) 0.0250(11) -0.0082(10) -0.0223(12)
F3 0.0307(10) 0.0431(12) 0.0544(11) -0.0007(9) 0.0149(8) -0.0044(8)
F4 0.0604(14) 0.0329(13) 0.119(2) 0.0257(13) 0.0436(14) 0.0087(11)
F5 0.1005(19) 0.0349(13) 0.0687(14) -0.0007(11) 0.0286(13) 0.0234(13)
F6 0.0569(14) 0.0411(13) 0.0825(15) 0.0137(11) -0.0151(12) 0.0061(11)
F7 0.098(2) 0.0560(17) 0.0687(15) 0.0273(13) 0.0212(14) 0.0143(14)
F8 0.095(2) 0.090(2) 0.0725(16) 0.0430(16) -0.0185(15) -0.0154(17)
F9 0.104(2) 0.0788(19) 0.0512(13) 0.0143(12) 0.0372(13) -0.0176(16)
F10 0.0444(12) 0.0778(16) 0.0449(11) 0.0038(11) 0.0121(9) -0.0235(11)
F11 0.0470(12) 0.0693(16) 0.0663(13) -0.0357(12) 0.0200(10) -0.0134(11)
F12 0.0385(11) 0.0684(16) 0.0529(12) 0.0023(11) 0.0008(9) 0.0003(11)
N1 0.0279(13) 0.0349(16) 0.0360(13) -0.0022(11) 0.0134(10) -0.0021(11)
N2 0.0263(12) 0.0275(14) 0.0321(12) 0.0016(10) 0.0089(10) 0.0017(11)
N3 0.0260(12) 0.0223(13) 0.0271(11) 0.0018(10) 0.0085(9) 0.0004(10)
N4 0.0248(12) 0.0247(14) 0.0296(12) 0.0020(10) 0.0080(9) 0.0001(10)
N5 0.0283(13) 0.0235(14) 0.0365(13) 0.0025(11) 0.0152(10) 0.0060(11)
N6 0.0390(15) 0.0324(16) 0.0277(12) 0.0020(11) 0.0070(10) 0.0010(12)
N7 0.0272(13) 0.0295(15) 0.0340(13) -0.0017(11) 0.0073(10) -0.0012(11)
N8 0.0257(12) 0.0267(14) 0.0344(12) 0.0020(11) 0.0105(10) -0.0005(10)
N9 0.0278(13) 0.0301(15) 0.0303(12) 0.0020(11) 0.0123(10) 0.0008(11)
N10 0.0314(13) 0.0319(15) 0.0217(11) 0.0008(10) 0.0069(9) -0.0010(11)
C21 0.0322(17) 0.037(2) 0.0399(17) 0.0050(15) 0.0016(13) -0.0019(14)
C22 0.0381(17) 0.0309(18) 0.0226(13) 0.0057(12) 0.0116(12) 0.0012(14)
C23 0.0407(18) 0.0338(19) 0.0299(14) 0.0056(13) 0.0149(13) 0.0051(14)
C24 0.060(2) 0.038(2) 0.0396(17) 0.0040(15) 0.0266(16) 0.0091(17)
C25 0.075(3) 0.036(2) 0.0346(17) -0.0044(15) 0.0271(17) -0.0050(19)
C26 0.058(2) 0.043(2) 0.0285(15) -0.0021(14) 0.0138(14) -0.0110(18)
C27 0.0400(17) 0.0335(19) 0.0285(14) 0.0040(13) 0.0122(13) -0.0013(14)
C28 0.0270(15) 0.0266(17) 0.0273(13) -0.0011(12) 0.0086(11) -0.0021(12)
C29 0.0273(15) 0.0323(18) 0.0292(14) 0.0009(12) 0.0102(11) 0.0036(13)
C30 0.0354(17) 0.0361(19) 0.0290(14) 0.0033(13) 0.0080(12) 0.0041(14)
C31 0.0376(17) 0.0366(19) 0.0294(14) 0.0017(13) 0.0151(13) -0.0013(14)
C32 0.0302(16) 0.0322(18) 0.0401(16) 0.0003(14) 0.0178(13) -0.0015(13)
C33 0.0266(15) 0.0272(17) 0.0348(15) 0.0028(13) 0.0079(12) 0.0003(13)
C34 0.0273(15) 0.0236(17) 0.0335(14) -0.0005(12) 0.0074(12) 0.0027(12)
C35 0.0301(16) 0.0293(18) 0.0529(19) 0.0063(15) 0.0191(14) 0.0011(14)
C36 0.0329(17) 0.034(2) 0.059(2) 0.0018(16) 0.0187(15) 0.0071(15)
C37 0.0347(17) 0.0236(17) 0.0399(16) 0.0019(13) 0.0082(13) 0.0026(13)
C38 0.0317(16) 0.0295(18) 0.0312(14) 0.0040(13) 0.0069(12) -0.0015(13)
C39 0.0273(15) 0.0316(18) 0.0299(14) 0.0013(13) 0.0071(12) 0.0021(13)
C40 0.0400(19) 0.0288(19) 0.0509(19) 0.0005(15) 0.0158(15) 0.0034(15)
C41 0.0296(16) 0.0316(18) 0.0301(14) -0.0018(13) 0.0011(12) -0.0016(13)
C42 0.0390(18) 0.039(2) 0.0289(15) 0.0037(14) 0.0085(13) 0.0005(15)
C43 0.0345(17) 0.041(2) 0.0320(15) -0.0007(14) 0.0104(13) 0.0043(15)
C44 0.0233(14) 0.0348(19) 0.0330(15) -0.0012(13) 0.0043(11) -0.0007(13)
C45 0.0247(15) 0.0332(19) 0.0347(15) -0.0034(13) 0.0046(12) 0.0007(13)
C46 0.0239(15) 0.0341(19) 0.0380(16) -0.0023(14) 0.0074(12) 0.0006(13)
C47 0.0304(16) 0.0295(19) 0.0489(18) -0.0024(14) 0.0099(14) -0.0030(14)
C48 0.0311(16) 0.035(2) 0.0463(18) 0.0078(15) 0.0117(13) -0.0033(14)
C49 0.0238(15) 0.0373(19) 0.0366(15) 0.0060(14) 0.0103(12) -0.0003(13)
C50 0.0223(14) 0.041(2) 0.0325(15) 0.0078(13) 0.0086(11) 0.0025(13)
C51 0.0238(14) 0.0349(19) 0.0313(14) 0.0064(13) 0.0099(11) 0.0048(13)
C52 0.0301(16) 0.049(2) 0.0277(14) 0.0028(14) 0.0121(12) 0.0067(15)
C53 0.0356(17) 0.0381(19) 0.0266(14) -0.0011(13) 0.0092(12) 0.0050(15)
C54 0.0274(15) 0.0292(17) 0.0275(14) 0.0043(12) 0.0060(11) 0.0040(13)
C55 0.0326(16) 0.040(2) 0.0281(14) 0.0024(14) 0.0075(12) 0.0033(14)
C56 0.065(2) 0.045(2) 0.0297(16) -0.0026(15) 0.0031(15) 0.0119(19)
C57 0.062(2) 0.062(3) 0.0275(16) 0.0042(17) 0.0081(15) 0.009(2)
C58 0.045(2) 0.049(2) 0.0376(17) 0.0117(16) 0.0134(14) 0.0052(17)
C59 0.0313(16) 0.040(2) 0.0399(17) 0.0060(15) 0.0128(13) 0.0017(14)
C60 0.0247(14) 0.0363(19) 0.0276(13) 0.0035(13) 0.0112(11) 0.0008(13)
C61 0.064(3) 0.058(3) 0.046(2) 0.017(2) 0.0054(19) -0.009(2)
C62 0.0395(18) 0.0316(19) 0.0432(17) -0.0006(14) 0.0153(14) 0.0004(15)
C63 0.064(2) 0.041(2) 0.0427(19) -0.0054(16) 0.0106(17) 0.0037(19)
C64 0.085(3) 0.057(3) 0.047(2) -0.0121(19) 0.023(2) 0.002(2)
C65 0.072(3) 0.035(2) 0.077(3) -0.010(2) 0.030(2) 0.009(2)
C66 0.052(2) 0.036(2) 0.066(2) 0.0067(18) 0.0295(18) 0.0079(17)
C67 0.0352(17) 0.035(2) 0.0520(19) 0.0047(16) 0.0184(15) 0.0029(15)
C68 0.0300(16) 0.046(2) 0.0386(16) 0.0098(15) 0.0118(13) 0.0001(15)
C69 0.0335(18) 0.074(3) 0.0376(17) 0.0118(18) 0.0109(14) -0.0071(18)
C70 0.036(2) 0.112(4) 0.048(2) 0.014(2) 0.0094(16) -0.024(2)
C71 0.051(2) 0.135(5) 0.049(2) 0.027(3) 0.0173(19) -0.032(3)
C72 0.053(2) 0.101(4) 0.0395(19) 0.029(2) 0.0071(17) -0.019(2)
C73 0.0336(18) 0.062(3) 0.0401(17) 0.0159(17) 0.0071(14) -0.0013(17)
C74 0.0282(15) 0.0246(16) 0.0291(14) 0.0001(12) 0.0078(11) 0.0074(12)
C75 0.0339(16) 0.0279(17) 0.0250(13) 0.0017(12) 0.0081(12) 0.0054(13)
C76 0.0334(16) 0.0263(17) 0.0334(15) 0.0026(13) 0.0159(12) 0.0047(13)
C77 0.0297(16) 0.0323(18) 0.0321(15) -0.0043(13) 0.0108(12) 0.0024(13)
C78 0.0342(16) 0.041(2) 0.0267(14) 0.0010(13) 0.0078(12) 0.0040(14)
C79 0.0333(16) 0.0342(19) 0.0286(14) 0.0038(13) 0.0126(12) 0.0003(14)
C80 0.0361(18) 0.049(2) 0.0335(16) -0.0032(15) 0.0134(13) -0.0021(16)
C84 0.148(5) 0.144(5) 0.115(4) -0.009(4) -0.017(4) -0.027(4)
C85 0.102(4) 0.163(5) 0.095(4) 0.020(4) 0.037(3) 0.004(4)
C86 0.101(5) 0.186(8) 0.093(4) 0.002(5) 0.032(4) 0.022(5)
C81 0.111(9) 0.165(10) 0.069(7) -0.032(7) 0.005(6) 0.047(8)
C82 0.118(5) 0.131(6) 0.102(5) -0.006(5) 0.014(5) 0.000(5)
C83 0.125(5) 0.131(5) 0.101(5) -0.007(5) 0.017(5) -0.004(5)
C87 0.104(5) 0.127(5) 0.092(4) -0.013(4) 0.013(4) -0.004(5)
C88 0.098(7) 0.169(9) 0.078(5) 0.007(6) 0.016(5) 0.012(7)
C89 0.112(5) 0.121(5) 0.098(4) -0.014(4) 0.009(4) -0.009(4)

loop_
_atom_type_symbol
_atom_type_description
_atom_type_scat_dispersion_real
_atom_type_scat_dispersion_imag
_atom_type_scat_source
C C 0.0181 0.0091 'International Tables Vol C Tables 4.2.6.8 and 6.1.1.4'
H H 0.0000 0.0000 'International Tables Vol C Tables 4.2.6.8 and 6.1.1.4'
F F 0.0727 0.0534 'International Tables Vol C Tables 4.2.6.8 and 6.1.1.4'
N N 0.0311 0.0180 'International Tables Vol C Tables 4.2.6.8 and 6.1.1.4'

loop_
_geom_angle_atom_site_label_1
_geom_angle_atom_site_label_2
_geom_angle_atom_site_label_3
_geom_angle
N2 C1 N1 119.9(3)
N2 C1 C2 112.1(3)
N1 C1 C2 128.0(3)
C3 C2 C1 106.0(3)
C3 C2 H1 127.0
C1 C2 H1 127.0
C2 C3 C4 107.3(3)
C2 C3 H2 126.4
C4 C3 H2 126.4
C5 C4 N2 124.3(3)
C5 C4 C3 127.0(3)
N2 C4 C3 108.6(3)
C4 C5 C6 122.5(3)
C4 C5 C22 121.5(3)
C6 C5 C22 116.0(3)
N3 C6 C7 106.8(2)
N3 C6 C5 123.5(3)
C7 C6 C5 129.7(3)
C6 C7 C8 108.0(3)
C6 C7 H3 126.0
C8 C7 H3 126.0
C9 C8 C7 108.1(3)
C9 C8 H4 125.9
C7 C8 H4 125.9
N3 C9 C8 106.5(3)
N3 C9 C10 124.2(3)
C8 C9 C10 129.3(3)
C11 C10 C9 122.3(3)
C11 C10 C28 120.9(3)
C9 C10 C28 116.8(3)
C10 C11 N4 123.8(3)
C10 C11 C12 127.4(3)
N4 C11 C12 108.8(3)
C13 C12 C11 107.4(3)
C13 C12 H5 126.3
C11 C12 H5 126.3
C12 C13 C14 105.7(3)
C12 C13 H6 127.2
C14 C13 H6 127.2
N4 C14 N5 119.7(3)
N4 C14 C13 112.3(3)
N5 C14 C13 127.8(3)
C20 C15 N1 117.6(3)
C20 C15 C16 118.5(3)
N1 C15 C16 123.9(3)
C17 C16 C15 120.0(3)
C17 C16 H7 120.0
C15 C16 H7 120.0
C16 C17 C18 121.0(3)
C16 C17 H8 119.5
C18 C17 H8 119.5
C17 C18 C19 119.3(3)
C17 C18 C21 121.5(3)
C19 C18 C21 119.1(3)
C20 C19 C18 119.5(3)
C20 C19 H9 120.2
C18 C19 H9 120.2
C19 C20 C15 121.5(3)
C19 C20 H10 119.2
C15 C20 H10 119.2
C1 N1 C15 129.1(3)
C1 N1 H11 115.5
C15 N1 H11 115.5
C1 N2 C4 106.0(2)
C6 N3 C9 110.7(2)
C6 N3 H12 124.7
C9 N3 H12 124.7
C14 N4 C11 105.8(2)
C14 N5 C34 128.5(2)
C14 N5 H13 115.8
C34 N5 H13 115.8
C41 N6 C55 126.9(3)
C41 N6 H14 116.5
C55 N6 H14 116.5
C41 N7 C44 106.1(2)
C49 N8 C46 110.2(3)
C49 N8 H15 124.9
C46 N8 H15 124.9
C54 N9 C51 105.7(2)
C54 N10 C74 128.5(2)
C54 N10 H54 115.7
C74 N10 H54 115.7
F3 C21 F2 105.6(3)
F3 C21 F1 106.4(2)
F2 C21 F1 105.4(3)
F3 C21 C18 113.0(3)
F2 C21 C18 112.8(3)
F1 C21 C18 113.0(3)
C27 C22 C23 118.4(3)
C27 C22 C5 120.4(3)
C23 C22 C5 121.2(3)
C24 C23 C22 121.0(3)
C24 C23 H16 119.5
C22 C23 H16 119.5
C23 C24 C25 120.1(3)
C23 C24 H17 119.9
C25 C24 H17 119.9
C26 C25 C24 119.7(3)
C26 C25 H18 120.2
C24 C25 H18 120.2
C25 C26 C27 120.1(3)
C25 C26 H19 119.9
C27 C26 H19 119.9
C22 C27 C26 120.7(3)
C22 C27 H20 119.7
C26 C27 H20 119.7
C33 C28 C29 118.2(3)
C33 C28 C10 122.0(3)
C29 C28 C10 119.7(3)
C30 C29 C28 120.6(3)
C30 C29 H21 119.7
C28 C29 H21 119.7
C31 C30 C29 120.5(3)
C31 C30 H22 119.7
C29 C30 H22 119.7
C30 C31 C32 119.8(3)
C30 C31 H23 120.1
C32 C31 H23 120.1
C31 C32 C33 120.1(3)
C31 C32 H24 119.9
C33 C32 H24 119.9
C32 C33 C28 120.7(3)
C32 C33 H25 119.6
C28 C33 H25 119.6
N5 C34 C39 117.8(3)
N5 C34 C35 123.3(3)
C39 C34 C35 118.8(3)
C36 C35 C34 119.8(3)
C36 C35 H26 120.1
C34 C35 H26 120.1
C35 C36 C37 120.8(3)
C35 C36 H27 119.6
C37 C36 H27 119.6
C38 C37 C36 119.5(3)
C38 C37 C40 121.4(3)
C36 C37 C40 119.0(3)
C39 C38 C37 119.9(3)
C39 C38 H28 120.0
C37 C38 H28 120.0
C38 C39 C34 121.1(3)
C38 C39 H29 119.4
C34 C39 H29 119.4
F6 C40 F5 105.6(3)
F6 C40 F4 105.9(3)
F5 C40 F4 105.4(3)
F6 C40 C37 112.7(3)
F5 C40 C37 113.4(3)
F4 C40 C37 113.2(3)
N7 C41 N6 120.9(3)
N7 C41 C42 112.3(3)
N6 C41 C42 126.7(3)
C43 C42 C41 105.4(3)
C43 C42 H30 127.3
C41 C42 H30 127.3
C42 C43 C44 107.9(3)
C42 C43 H31 126.1
C44 C43 H31 126.1
C45 C44 N7 124.5(3)
C45 C44 C43 127.2(3)
N7 C44 C43 108.3(3)
C44 C45 C46 122.8(3)
C44 C45 C62 121.3(3)
C46 C45 C62 115.9(3)
N8 C46 C47 107.1(3)
N8 C46 C45 123.2(3)
C47 C46 C45 129.7(3)
C48 C47 C46 107.4(3)
C48 C47 H32 126.3
C46 C47 H32 126.3
C49 C48 C47 108.3(3)
C49 C48 H33 125.9
C47 C48 H33 125.9
N8 C49 C48 107.0(3)
N8 C49 C50 123.3(3)
C48 C49 C50 129.4(3)
C51 C50 C49 123.0(3)
C51 C50 C68 121.5(3)
C49 C50 C68 115.5(3)
C50 C51 N9 122.9(3)
C50 C51 C52 128.4(3)
N9 C51 C52 108.6(3)
C53 C52 C51 107.7(3)
C53 C52 H34 126.2
C51 C52 H34 126.2
C52 C53 C54 105.7(3)
C52 C53 H35 127.2
C54 C53 H35 127.2
N9 C54 N10 119.6(3)
N9 C54 C53 112.2(3)
N10 C54 C53 128.1(3)
C60 C55 N6 118.6(3)
C60 C55 C56 118.2(3)
N6 C55 C56 123.2(3)
C57 C56 C55 120.2(3)
C57 C56 H36 119.9
C55 C56 H36 119.9
C58 C57 C56 120.8(3)
C58 C57 H37 119.6
C56 C57 H37 119.6
C57 C58 C59 119.9(3)
C57 C58 C61 118.2(3)
C59 C58 C61 121.9(4)
C58 C59 C60 119.7(3)
C58 C59 H38 120.1
C60 C59 H38 120.1
C59 C60 C55 121.2(3)
C59 C60 H39 119.4
C55 C60 H39 119.4
F8 C61 F7 107.5(4)
F8 C61 F9 104.4(3)
F7 C61 F9 106.5(3)
F8 C61 C58 111.8(4)
F7 C61 C58 113.7(3)
F9 C61 C58 112.3(4)
C63 C62 C67 118.2(3)
C63 C62 C45 122.4(3)
C67 C62 C45 119.4(3)
C62 C63 C64 120.5(4)
C62 C63 H40 119.7
C64 C63 H40 119.7
C65 C64 C63 120.0(4)
C65 C64 H41 120.0
C63 C64 H41 120.0
C66 C65 C64 120.1(4)
C66 C65 H42 119.9
C64 C65 H42 119.9
C65 C66 C67 120.2(4)
C65 C66 H43 119.9
C67 C66 H43 119.9
C66 C67 C62 120.9(3)
C66 C67 H44 119.5
C62 C67 H44 119.5
C73 C68 C69 118.7(3)
C73 C68 C50 121.4(3)
C69 C68 C50 119.9(3)
C70 C69 C68 120.6(3)
C70 C69 H45 119.7
C68 C69 H45 119.7
C71 C70 C69 119.8(4)
C71 C70 H46 120.1
C69 C70 H46 120.1
C70 C71 C72 120.7(4)
C70 C71 H47 119.7
C72 C71 H47 119.7
C71 C72 C73 120.0(3)
C71 C72 H48 120.0
C73 C72 H48 120.0
C72 C73 C68 120.2(3)
C72 C73 H49 119.9
C68 C73 H49 119.9
C75 C74 C79 119.2(3)
C75 C74 N10 117.5(2)
C79 C74 N10 123.1(3)
C76 C75 C74 120.6(3)
C76 C75 H50 119.7
C74 C75 H50 119.7
C75 C76 C77 120.3(3)
C75 C76 H51 119.8
C77 C76 H51 119.8
C76 C77 C78 119.3(3)
C76 C77 C80 120.6(3)
C78 C77 C80 120.0(3)
C79 C78 C77 120.7(3)
C79 C78 H52 119.7
C77 C78 H52 119.7
C78 C79 C74 119.8(3)
C78 C79 H53 120.1
C74 C79 H53 120.1
F11 C80 F10 107.0(3)
F11 C80 F12 105.0(3)
F10 C80 F12 105.8(3)
F11 C80 C77 112.9(3)
F10 C80 C77 113.4(3)
F12 C80 C77 112.2(3)
C89 C84 C85 120.1(8)
C83 C84 C85 121.8(10)
C84 C85 C86 112.0(8)
C83 C82 C81 119.9(16)
C84 C83 C82 141.1(17)
C88 C87 C89 119.2(11)
C84 C89 C87 113.3(10)

loop_
_geom_bond_atom_site_label_1
_geom_bond_atom_site_label_2
_geom_bond_distance
C1 N2 1.323(4)
C1 N1 1.362(4)
C1 C2 1.452(4)
C2 C3 1.343(5)
C2 H1 0.9500
C3 C4 1.457(4)
C3 H2 0.9500
C4 C5 1.370(4)
C4 N2 1.401(4)
C5 C6 1.454(4)
C5 C22 1.489(4)
C6 N3 1.369(4)
C6 C7 1.386(4)
C7 C8 1.396(4)
C7 H3 0.9500
C8 C9 1.388(4)
C8 H4 0.9500
C9 N3 1.373(4)
C9 C10 1.448(4)
C10 C11 1.373(4)
C10 C28 1.492(4)
C11 N4 1.401(4)
C11 C12 1.457(4)
C12 C13 1.347(5)
C12 H5 0.9500
C13 C14 1.456(4)
C13 H6 0.9500
C14 N4 1.325(4)
C14 N5 1.363(4)
C15 C20 1.391(5)
C15 N1 1.397(4)
C15 C16 1.404(4)
C16 C17 1.382(5)
C16 H7 0.9500
C17 C18 1.383(5)
C17 H8 0.9500
C18 C19 1.404(5)
C18 C21 1.488(5)
C19 C20 1.376(5)
C19 H9 0.9500
C20 H10 0.9500
F1 C21 1.346(4)
F2 C21 1.345(4)
F3 C21 1.344(4)
F4 C40 1.336(4)
F5 C40 1.337(4)
F6 C40 1.331(4)
F7 C61 1.337(5)
F8 C61 1.335(5)
F9 C61 1.340(5)
F10 C80 1.338(4)
F11 C80 1.338(4)
F12 C80 1.345(4)
N1 H11 0.8800
N3 H12 0.8800
N5 C34 1.389(4)
N5 H13 0.8800
N6 C41 1.360(4)
N6 C55 1.395(4)
N6 H14 0.8800
N7 C41 1.321(4)
N7 C44 1.401(4)
N8 C49 1.370(4)
N8 C46 1.374(4)
N8 H15 0.8800
N9 C54 1.321(4)
N9 C51 1.404(4)
N10 C54 1.363(4)
N10 C74 1.399(4)
N10 H54 0.8800
C22 C27 1.393(4)
C22 C23 1.396(4)
C23 C24 1.380(5)
C23 H16 0.9500
C24 C25 1.390(6)
C24 H17 0.9500
C25 C26 1.382(6)
C25 H18 0.9500
C26 C27 1.393(5)
C26 H19 0.9500
C27 H20 0.9500
C28 C33 1.396(4)
C28 C29 1.400(4)
C29 C30 1.384(4)
C29 H21 0.9500
C30 C31 1.378(4)
C30 H22 0.9500
C31 C32 1.385(5)
C31 H23 0.9500
C32 C33 1.388(4)
C32 H24 0.9500
C33 H25 0.9500
C34 C39 1.396(4)
C34 C35 1.395(4)
C35 C36 1.380(5)
C35 H26 0.9500
C36 C37 1.388(5)
C36 H27 0.9500
C37 C38 1.387(4)
C37 C40 1.482(5)
C38 C39 1.371(4)
C38 H28 0.9500
C39 H29 0.9500
C41 C42 1.461(4)
C42 C43 1.341(5)
C42 H30 0.9500
C43 C44 1.459(4)
C43 H31 0.9500
C44 C45 1.367(5)
C45 C46 1.448(4)
C45 C62 1.479(5)
C46 C47 1.397(5)
C47 C48 1.397(5)
C47 H32 0.9500
C48 C49 1.391(5)
C48 H33 0.9500
C49 C50 1.454(5)
C50 C51 1.374(5)
C50 C68 1.484(4)
C51 C52 1.447(4)
C52 C53 1.341(5)
C52 H34 0.9500
C53 C54 1.452(4)
C53 H35 0.9500
C55 C60 1.383(5)
C55 C56 1.394(4)
C56 C57 1.385(5)
C56 H36 0.9500
C57 C58 1.365(6)
C57 H37 0.9500
C58 C59 1.379(5)
C58 C61 1.493(5)
C59 C60 1.383(5)
C59 H38 0.9500
C60 H39 0.9500
C62 C63 1.381(5)
C62 C67 1.402(5)
C63 C64 1.389(6)
C63 H40 0.9500
C64 C65 1.385(6)
C64 H41 0.9500
C65 C66 1.362(6)
C65 H42 0.9500
C66 C67 1.377(5)
C66 H43 0.9500
C67 H44 0.9500
C68 C73 1.393(5)
C68 C69 1.394(5)
C69 C70 1.383(5)
C69 H45 0.9500
C70 C71 1.372(6)
C70 H46 0.9500
C71 C72 1.372(6)
C71 H47 0.9500
C72 C73 1.387(5)
C72 H48 0.9500
C73 H49 0.9500
C74 C75 1.391(4)
C74 C79 1.396(4)
C75 C76 1.379(4)
C75 H50 0.9500
C76 C77 1.387(4)
C76 H51 0.9500
C77 C78 1.390(5)
C77 C80 1.496(5)
C78 C79 1.386(5)
C78 H52 0.9500
C79 H53 0.9500
C84 C89 1.407(12)
C84 C83 1.432(15)
C84 C85 1.444(10)
C85 C86 1.606(12)
C81 C82 1.56(3)
C82 C83 1.546(16)
C87 C88 1.388(17)
C87 C89 1.613(16)

loop_
_geom_hbond_atom_site_label_D
_geom_hbond_atom_site_label_H
_geom_hbond_atom_site_label_A
_geom_hbond_distance_DH
_geom_hbond_distance_HA
_geom_hbond_distance_DA
_geom_hbond_angle_DHA
_geom_hbond_site_symmetry_A
N1 H11 N7 0.88 2.14 2.968(4) 156.6 .
N3 H12 N2 0.88 2.39 2.848(3) 112.4 .
N3 H12 N4 0.88 2.39 2.839(3) 112.0 .
N5 H13 N9 0.88 2.03 2.908(3) 172.4 .
N6 H14 N2 0.88 2.04 2.911(3) 169.3 .
N8 H15 N7 0.88 2.41 2.864(3) 112.4 .
N8 H15 N9 0.88 2.33 2.800(4) 113.4 .
C60 H39 F3 0.95 2.60 3.240(4) 124.7 3_665
N1 H11 N7 0.88 2.14 2.968(4) 156.6 .
N3 H12 N2 0.88 2.39 2.848(3) 112.4 .
N10 H54 N3 0.88 2.61 3.214(3) 126.6 .
N10 H54 N4 0.88 2.08 2.916(3) 159.2 .

loop_
_geom_torsion_atom_site_label_1
_geom_torsion_atom_site_label_2
_geom_torsion_atom_site_label_3
_geom_torsion_atom_site_label_4
_geom_torsion
N2 C1 C2 C3 1.0(4)
N1 C1 C2 C3 179.3(3)
C1 C2 C3 C4 -1.1(3)
C2 C3 C4 C5 -177.6(3)
C2 C3 C4 N2 0.9(3)
N2 C4 C5 C6 -8.8(4)
C3 C4 C5 C6 169.5(3)
N2 C4 C5 C22 169.7(3)
C3 C4 C5 C22 -12.0(4)
C4 C5 C6 N3 -23.6(4)
C22 C5 C6 N3 157.8(3)
C4 C5 C6 C7 153.7(3)
C22 C5 C6 C7 -24.9(4)
N3 C6 C7 C8 1.2(3)
C5 C6 C7 C8 -176.4(3)
C6 C7 C8 C9 -1.3(3)
C7 C8 C9 N3 0.9(3)
C7 C8 C9 C10 -176.9(3)
N3 C9 C10 C11 -25.7(4)
C8 C9 C10 C11 151.7(3)
N3 C9 C10 C28 153.3(3)
C8 C9 C10 C28 -29.3(4)
C9 C10 C11 N4 -4.8(4)
C28 C10 C11 N4 176.2(2)
C9 C10 C11 C12 173.4(3)
C28 C10 C11 C12 -5.6(4)
C10 C11 C12 C13 -178.5(3)
N4 C11 C12 C13 -0.1(3)
C11 C12 C13 C14 -0.1(3)
C12 C13 C14 N4 0.3(3)
C12 C13 C14 N5 177.2(3)
C20 C15 C16 C17 4.6(4)
N1 C15 C16 C17 -177.6(3)
C15 C16 C17 C18 -1.4(4)
C16 C17 C18 C19 -2.1(4)
C16 C17 C18 C21 174.9(3)
C17 C18 C19 C20 2.4(5)
C21 C18 C19 C20 -174.6(3)
C18 C19 C20 C15 0.8(5)
N1 C15 C20 C19 177.7(3)
C16 C15 C20 C19 -4.3(5)
N2 C1 N1 C15 -176.8(3)
C2 C1 N1 C15 5.0(5)
C20 C15 N1 C1 -152.2(3)
C16 C15 N1 C1 29.9(5)
N1 C1 N2 C4 -178.9(3)
C2 C1 N2 C4 -0.5(3)
C5 C4 N2 C1 178.3(3)
C3 C4 N2 C1 -0.3(3)
C7 C6 N3 C9 -0.6(3)
C5 C6 N3 C9 177.1(2)
C8 C9 N3 C6 -0.2(3)
C10 C9 N3 C6 177.8(2)
N5 C14 N4 C11 -177.6(2)
C13 C14 N4 C11 -0.3(3)
C10 C11 N4 C14 178.8(3)
C12 C11 N4 C14 0.3(3)
N4 C14 N5 C34 -166.4(3)
C13 C14 N5 C34 16.8(5)
C17 C18 C21 F3 34.9(4)
C19 C18 C21 F3 -148.1(3)
C17 C18 C21 F2 -84.8(4)
C19 C18 C21 F2 92.2(4)
C17 C18 C21 F1 155.8(3)
C19 C18 C21 F1 -27.2(4)
C4 C5 C22 C27 133.3(3)
C6 C5 C22 C27 -48.1(4)
C4 C5 C22 C23 -49.0(4)
C6 C5 C22 C23 129.6(3)
C27 C22 C23 C24 1.9(4)
C5 C22 C23 C24 -175.7(3)
C22 C23 C24 C25 -1.4(5)
C23 C24 C25 C26 -0.3(5)
C24 C25 C26 C27 1.4(5)
C23 C22 C27 C26 -0.8(4)
C5 C22 C27 C26 176.9(3)
C25 C26 C27 C22 -0.8(5)
C11 C10 C28 C33 -44.0(4)
C9 C10 C28 C33 137.0(3)
C11 C10 C28 C29 134.1(3)
C9 C10 C28 C29 -44.9(4)
C33 C28 C29 C30 2.2(5)
C10 C28 C29 C30 -175.9(3)
C28 C29 C30 C31 -1.4(5)
C29 C30 C31 C32 0.0(5)
C30 C31 C32 C33 0.4(5)
C31 C32 C33 C28 0.5(5)
C29 C28 C33 C32 -1.8(5)
C10 C28 C33 C32 176.4(3)
C14 N5 C34 C39 -159.2(3)
C14 N5 C34 C35 22.6(5)
N5 C34 C35 C36 -179.8(3)
C39 C34 C35 C36 2.0(5)
C34 C35 C36 C37 -1.8(5)
C35 C36 C37 C38 0.6(5)
C35 C36 C37 C40 -176.4(3)
C36 C37 C38 C39 0.4(5)
C40 C37 C38 C39 177.2(3)
C37 C38 C39 C34 -0.1(4)
N5 C34 C39 C38 -179.4(3)
C35 C34 C39 C38 -1.1(4)
C38 C37 C40 F6 -109.7(4)
C36 C37 C40 F6 67.2(4)
C38 C37 C40 F5 130.3(3)
C36 C37 C40 F5 -52.8(4)
C38 C37 C40 F4 10.4(5)
C36 C37 C40 F4 -172.7(3)
C44 N7 C41 N6 -177.4(3)
C44 N7 C41 C42 -1.2(3)
C55 N6 C41 N7 -163.7(3)
C55 N6 C41 C42 20.7(5)
N7 C41 C42 C43 1.1(4)
N6 C41 C42 C43 177.0(3)
C41 C42 C43 C44 -0.5(3)
C41 N7 C44 C45 178.8(3)
C41 N7 C44 C43 0.8(3)
C42 C43 C44 C45 -178.1(3)
C42 C43 C44 N7 -0.2(3)
N7 C44 C45 C46 -9.1(5)
C43 C44 C45 C46 168.5(3)
N7 C44 C45 C62 173.0(3)
C43 C44 C45 C62 -9.4(5)
C49 N8 C46 C47 0.0(3)
C49 N8 C46 C45 179.7(3)
C44 C45 C46 N8 -25.2(4)
C62 C45 C46 N8 152.8(3)
C44 C45 C46 C47 154.3(3)
C62 C45 C46 C47 -27.6(5)
N8 C46 C47 C48 0.6(3)
C45 C46 C47 C48 -179.1(3)
C46 C47 C48 C49 -0.9(4)
C46 N8 C49 C48 -0.6(3)
C46 N8 C49 C50 174.3(3)
C47 C48 C49 N8 1.0(3)
C47 C48 C49 C50 -173.5(3)
N8 C49 C50 C51 -20.2(5)
C48 C49 C50 C51 153.5(3)
N8 C49 C50 C68 162.0(3)
C48 C49 C50 C68 -24.3(5)
C49 C50 C51 N9 -6.8(5)
C68 C50 C51 N9 170.9(3)
C49 C50 C51 C52 174.4(3)
C68 C50 C51 C52 -8.0(5)
C54 N9 C51 C50 -177.3(3)
C54 N9 C51 C52 1.7(3)
C50 C51 C52 C53 177.6(3)
N9 C51 C52 C53 -1.3(3)
C51 C52 C53 C54 0.4(3)
C51 N9 C54 N10 -179.0(3)
C51 N9 C54 C53 -1.5(3)
C74 N10 C54 N9 -154.0(3)
C74 N10 C54 C53 29.0(5)
C52 C53 C54 N9 0.7(4)
C52 C53 C54 N10 177.9(3)
C41 N6 C55 C60 -156.1(3)
C41 N6 C55 C56 23.5(5)
C60 C55 C56 C57 -0.5(5)
N6 C55 C56 C57 179.9(3)
C55 C56 C57 C58 -0.7(6)
C56 C57 C58 C59 0.9(6)
C56 C57 C58 C61 -179.5(4)
C57 C58 C59 C60 0.1(5)
C61 C58 C59 C60 -179.5(3)
C58 C59 C60 C55 -1.2(5)
N6 C55 C60 C59 -179.0(3)
C56 C55 C60 C59 1.4(5)
C57 C58 C61 F8 49.6(5)
C59 C58 C61 F8 -130.8(4)
C57 C58 C61 F7 171.6(4)
C59 C58 C61 F7 -8.8(5)
C57 C58 C61 F9 -67.4(5)
C59 C58 C61 F9 112.2(4)
C44 C45 C62 C63 -41.6(5)
C46 C45 C62 C63 140.4(3)
C44 C45 C62 C67 136.3(3)
C46 C45 C62 C67 -41.7(4)
C67 C62 C63 C64 -1.8(6)
C45 C62 C63 C64 176.1(4)
C62 C63 C64 C65 2.5(7)
C63 C64 C65 C66 -1.5(7)
C64 C65 C66 C67 -0.1(7)
C65 C66 C67 C62 0.8(6)
C63 C62 C67 C66 0.2(5)
C45 C62 C67 C66 -177.8(3)
C51 C50 C68 C73 -48.1(5)
C49 C50 C68 C73 129.7(4)
C51 C50 C68 C69 133.7(4)
C49 C50 C68 C69 -48.5(5)
C73 C68 C69 C70 0.7(6)
C50 C68 C69 C70 178.9(4)
C68 C69 C70 C71 0.2(8)
C69 C70 C71 C72 -0.7(9)
C70 C71 C72 C73 0.3(9)
C71 C72 C73 C68 0.7(8)
C69 C68 C73 C72 -1.1(6)
C50 C68 C73 C72 -179.3(4)
C54 N10 C74 C75 -165.5(3)
C54 N10 C74 C79 19.7(5)
C79 C74 C75 C76 2.1(4)
N10 C74 C75 C76 -172.9(3)
C74 C75 C76 C77 -1.1(5)
C75 C76 C77 C78 -0.6(5)
C75 C76 C77 C80 177.7(3)
C76 C77 C78 C79 1.2(5)
C80 C77 C78 C79 -177.1(3)
C77 C78 C79 C74 -0.2(5)
C75 C74 C79 C78 -1.4(5)
N10 C74 C79 C78 173.3(3)
C76 C77 C80 F11 118.5(3)
C78 C77 C80 F11 -63.2(4)
C76 C77 C80 F10 -3.3(5)
C78 C77 C80 F10 175.0(3)
C76 C77 C80 F12 -123.1(3)
C78 C77 C80 F12 55.2(4)
C89 C84 C85 C86 90.9(12)
C83 C84 C85 C86 145.3(13)
C85 C84 C83 C82 -153(2)
C81 C82 C83 C84 -150(2)
C85 C84 C89 C87 -175.9(10)
C88 C87 C89 C84 -65.4(17)
